data_7706732
loop_
_publ_author_name
'Chatterjee, Madhumita'
'Mondal, Sudipta'
'Hazari, Arijit Singha'
'Z\'ali\<s, Stanislav'
'Kaim, Wolfgang'
'Lahiri, Goutam Kumar'

_publ_section_title
;
 Variable electronic structure and spin distribution in
 bis(2,2'-bipyridine)-metal complexes (M = Ru or Os) of 4,5-dioxido- and
 4,5-diimido-pyrene.
;
_journal_issue 12
_journal_name_full 'Dalton transactions (Cambridge, England : 2003)'
_journal_page_first 4191
_journal_page_last 4201
_journal_paper_doi 10.1039/d1dt00282a
_journal_volume 50
_journal_year 2021
_chemical_formula_moiety 'C36 H26 N6 Ru, 2(Cl O4)'
_chemical_formula_sum 'C36 H26 Cl2 N6 O8 Ru'
_chemical_formula_weight 842.61
_space_group_crystal_system monoclinic
_space_group_IT_number 14
_space_group_name_Hall '-P 2yn'
_space_group_name_H-M_alt 'P 1 21/n 1'
_symmetry_Int_Tables_number 14
_atom_sites_solution_primary dual
_audit_creation_date 2017-10-20
_audit_creation_method
;
Olex2 1.2
(compiled 2017.08.10 svn.r3458 for OlexSys, GUI svn.r5381)
;
_audit_update_record
;
2020-06-07 deposited with the CCDC.	2021-03-01 downloaded from the CCDC.
;
_cell_angle_alpha 90
_cell_angle_beta 96.022(4)
_cell_angle_gamma 90
_cell_formula_units_Z 4
_cell_length_a 9.7428(4)
_cell_length_b 16.1774(8)
_cell_length_c 20.8421(9)
_cell_measurement_reflns_used 5707
_cell_measurement_temperature 150(2)
_cell_measurement_theta_max 30.0680
_cell_measurement_theta_min 1.9580
_cell_volume 3266.9(3)
_computing_cell_refinement 'CrysAlisPro 1.171.38.43 (Rigaku OD, 2015)'
_computing_data_collection 'CrysAlisPro 1.171.38.43 (Rigaku OD, 2015)'
_computing_data_reduction 'CrysAlisPro 1.171.38.43 (Rigaku OD, 2015)'
_computing_molecular_graphics 'Olex2 (Dolomanov et al., 2009)'
_computing_publication_material 'Olex2 (Dolomanov et al., 2009)'
_computing_structure_refinement 'olex2.refine (Bourhis et al., 2015)'
_computing_structure_solution 'ShelXT (Sheldrick, 2015)'
_diffrn_ambient_temperature 150(2)
_diffrn_detector 'CCD plate'
_diffrn_detector_area_resol_mean 28.5714
_diffrn_detector_type 'Rigaku Saturn724+'
_diffrn_measured_fraction_theta_full 0.9939
_diffrn_measured_fraction_theta_max 0.9939
_diffrn_measurement_details
;
List of Runs (angles in degrees, time in seconds):

  # Type    Start    End  Width  t~exp~   \w     \q     \k     \f   Frames
#--------------------------------------------------------------------------
  1  \w    -49.00  70.00   0.50    8.00    --  -20.00  72.00  36.00  238
  2  \w    -69.00  15.00   0.50    8.00    --  -20.00   0.00  36.00  168
  3  \w    -54.00   0.00   0.50    8.00    --  -20.00  72.00 -36.00  108
;
_diffrn_measurement_device 'abstract diffractometer'
_diffrn_measurement_device_type 'dtrek-CrysAlisPro-abstract goniometer imported rigaku-d*trek images'
_diffrn_measurement_method '\w scans'
_diffrn_measurement_specimen_support 'Mitegen 50um'
_diffrn_orient_matrix_type 'CrysAlisPro convention (1999,Acta A55,543-557)'
_diffrn_orient_matrix_UB_11 -0.0150111000
_diffrn_orient_matrix_UB_12 0.0330651000
_diffrn_orient_matrix_UB_13 -0.0219087000
_diffrn_orient_matrix_UB_21 0.0131869000
_diffrn_orient_matrix_UB_22 -0.0261844000
_diffrn_orient_matrix_UB_23 -0.0259822000
_diffrn_orient_matrix_UB_31 -0.0704789000
_diffrn_orient_matrix_UB_32 -0.0119082000
_diffrn_orient_matrix_UB_33 -0.0039430000
_diffrn_radiation_collimation 0.3
_diffrn_radiation_monochromator graphite
_diffrn_radiation_probe x-ray
_diffrn_radiation_type 'Mo K\a'
_diffrn_radiation_wavelength 0.71073
_diffrn_reflns_av_R_equivalents 0.0713
_diffrn_reflns_av_unetI/netI 0.1098
_diffrn_reflns_limit_h_max 11
_diffrn_reflns_limit_h_min -14
_diffrn_reflns_limit_k_max 23
_diffrn_reflns_limit_k_min -18
_diffrn_reflns_limit_l_max 23
_diffrn_reflns_limit_l_min -28
_diffrn_reflns_number 21871
_diffrn_reflns_theta_full 26.0000
_diffrn_reflns_theta_max 25.00
_diffrn_reflns_theta_min 1.97
_diffrn_source 'fine-focus sealed X-ray tube'
_diffrn_source_current 24.0
_diffrn_source_power 1.2
_diffrn_source_target Mo
_diffrn_source_type 'Enhance (Mo) X-ray Source'
_diffrn_source_voltage 50.0
_exptl_absorpt_coefficient_mu 0.711
_exptl_absorpt_correction_T_max 1.00000
_exptl_absorpt_correction_T_min 0.74931
_exptl_absorpt_correction_type multi-scan
_exptl_absorpt_process_details
;
CrysAlisPro 1.171.38.43 (Rigaku Oxford Diffraction, 2015)
Empirical absorption correction using spherical harmonics,
 implemented in SCALE3 ABSPACK scaling algorithm.
;
_exptl_crystal_density_diffrn 1.7131
_exptl_crystal_description needle
_exptl_crystal_F_000 1700
_refine_diff_density_max 0.8929
_refine_diff_density_min -1.2679
_refine_diff_density_rms 0.1890
_refine_ls_d_res_high 0.8409
_refine_ls_d_res_low 10.3635
_refine_ls_goodness_of_fit_ref 1.0491
_refine_ls_hydrogen_treatment mixed
_refine_ls_matrix_type full
_refine_ls_number_constraints 48
_refine_ls_number_parameters 486
_refine_ls_number_reflns 5731
_refine_ls_number_restraints 0
_refine_ls_restrained_S_all 1.0491
_refine_ls_R_factor_all 0.0688
_refine_ls_R_factor_gt 0.0484
_refine_ls_shift/su_max 0.0000
_refine_ls_shift/su_mean 0.0000
_refine_ls_structure_factor_coef Fsqd
_refine_ls_weighting_details 'w=1/[\s^2^(Fo^2^)+(0.0513P)^2^+2.7338P] where P=(Fo^2^+2Fc^2^)/3'
_refine_ls_weighting_scheme calc
_refine_ls_wR_factor_gt 0.1087
_refine_ls_wR_factor_ref 0.1225
_reflns_Friedel_coverage 0.0
_reflns_limit_h_max 10
_reflns_limit_h_min -11
_reflns_limit_k_max 19
_reflns_limit_k_min 0
_reflns_limit_l_max 24
_reflns_limit_l_min -9
_reflns_number_gt 4508
_reflns_number_total 5731
_reflns_threshold_expression I>=2u(I)
_cod_data_source_file d1dt00282a2.cif
_cod_data_source_block '[3](ClO4)2'
_cod_depositor_comments 'Adding full bibliography for 7706729--7706732.cif.'
_cod_original_sg_symbol_Hall '-P 2ybc (x-z,y,z)'
_cod_database_code 7706732
_chemical_oxdiff_formula 'C50 H40 N10 O10 Ru2'
_reflns_odcompleteness_completeness 99.14
_reflns_odcompleteness_iscentric 1
_reflns_odcompleteness_theta 26.32
_olex2_refinement_description
;
1. Fixed Uiso
 At 1.2 times of:
  All C(H) groups
2.a Aromatic/amide H refined with riding coordinates:
 C27(H27), C18(H18), C5(H5), C6(H6), C33(H33), C20(H20), C11(H11), C17(H17),
 C23(H23), C28(H28), C13(H13), C29(H29), C4(H4), C34(H34), C19(H19), C9(H9),
 C30(H30), C25(H25), C35(H35), C24(H24), C26(H26), C36(H36), C8(H8), C12(H12)
;
_olex2_submission_special_instructions 'No special instructions were received'
_oxdiff_exptl_absorpt_empirical_details
;
Empirical correction (ABSPACK) includes:
- Absorption correction using spherical harmonics
- Frame scaling
- Detector area scaling
;
_oxdiff_exptl_absorpt_empirical_full_max 1.441
_oxdiff_exptl_absorpt_empirical_full_min 0.835

loop_
_space_group_symop_id
_space_group_symop_operation_xyz
1 x,y,z
2 -x+1/2,y+1/2,-z+1/2
3 -x,-y,-z
4 x-1/2,-y-1/2,z-1/2

loop_
_atom_site_label
_atom_site_type_symbol
_atom_site_fract_x
_atom_site_fract_y
_atom_site_fract_z
_atom_site_U_iso_or_equiv
_atom_site_adp_type
_atom_site_occupancy
_atom_site_refinement_flags_posn
Ru1 Ru 0.61312(3) 0.32143(2) 0.631841(17) 0.01851(13) Uani 1.000000 .
Cl1 Cl 1.03300(11) 0.26893(7) 0.51898(5) 0.0256(3) Uani 1.000000 .
Cl2 Cl 0.33871(11) 0.14110(7) 0.76265(6) 0.0291(3) Uani 1.000000 .
O4 O 1.0925(3) 0.2761(2) 0.58483(16) 0.0369(8) Uani 1.000000 .
N2 N 0.6478(4) 0.2775(2) 0.54470(18) 0.0203(8) Uani 1.000000 .
O6 O 0.4797(3) 0.1296(2) 0.74984(17) 0.0431(9) Uani 1.000000 .
O5 O 0.2816(3) 0.2089(2) 0.72317(16) 0.0380(9) Uani 1.000000 .
O2 O 1.1404(3) 0.2722(2) 0.47676(15) 0.0329(8) Uani 1.000000 .
N5 N 0.5703(3) 0.3499(2) 0.72502(18) 0.0215(8) Uani 1.000000 .
N3 N 0.7432(3) 0.4226(2) 0.63107(17) 0.0204(8) Uani 1.000000 .
O8 O 0.3314(4) 0.1600(2) 0.82922(16) 0.0409(9) Uani 1.000000 .
O3 O 0.9375(3) 0.3362(2) 0.50440(18) 0.0393(9) Uani 1.000000 .
O1 O 0.9582(3) 0.1928(2) 0.51010(18) 0.0381(9) Uani 1.000000 .
N1 N 0.4777(4) 0.2287(2) 0.61674(18) 0.0197(8) Uani 1.000000 .
N6 N 0.7566(3) 0.2504(2) 0.68630(17) 0.0198(8) Uani 1.000000 .
N4 N 0.4811(3) 0.4106(2) 0.59200(17) 0.0210(8) Uani 1.000000 .
O7 O 0.2606(4) 0.0678(2) 0.74668(18) 0.0480(10) Uani 1.000000 .
C2 C 0.5673(4) 0.2186(3) 0.5189(2) 0.0199(10) Uani 1.000000 .
C15 C 0.3818(4) 0.0866(3) 0.4803(2) 0.0233(10) Uani 1.000000 .
C3 C 0.5719(4) 0.1819(2) 0.4555(2) 0.0185(9) Uani 1.000000 .
C32 C 0.7572(4) 0.2572(3) 0.7513(2) 0.0226(10) Uani 1.000000 .
C10 C 0.2923(4) 0.0211(3) 0.4597(2) 0.0275(11) Uani 1.000000 .
C27 C 0.4722(4) 0.4015(3) 0.7418(2) 0.0254(10) Uani 1.000000 .
H27 H 0.4186(4) 0.4297(3) 0.7094(2) 0.0305(12) Uiso 1.000000 R
C31 C 0.6502(4) 0.3103(3) 0.7732(2) 0.0225(10) Uani 1.000000 .
C18 C 0.9605(5) 0.4920(3) 0.6412(2) 0.0286(11) Uani 1.000000 .
H18 H 1.0549(5) 0.4903(3) 0.6537(2) 0.0344(13) Uiso 1.000000 R
C16 C 0.4800(4) 0.1154(3) 0.4373(2) 0.0218(10) Uani 1.000000 .
C5 C 0.6627(5) 0.1731(3) 0.3519(2) 0.0286(11) Uani 1.000000 .
H5 H 0.7217(5) 0.1930(3) 0.3231(2) 0.0343(13) Uiso 1.000000 R
C14 C 0.3724(4) 0.1234(3) 0.5407(2) 0.0214(10) Uani 1.000000 .
C6 C 0.5773(5) 0.1074(3) 0.3352(2) 0.0298(11) Uani 1.000000 .
H6 H 0.5807(5) 0.0823(3) 0.2952(2) 0.0357(13) Uiso 1.000000 R
C33 C 0.8580(5) 0.2179(3) 0.7925(2) 0.0314(11) Uani 1.000000 .
H33 H 0.8589(5) 0.2235(3) 0.8369(2) 0.0377(14) Uiso 1.000000 R
C1 C 0.4676(4) 0.1901(3) 0.5615(2) 0.0198(10) Uani 1.000000 .
C20 C 0.7587(5) 0.5649(3) 0.6004(2) 0.0278(11) Uani 1.000000 .
H20 H 0.7155(5) 0.6128(3) 0.5839(2) 0.0334(13) Uiso 1.000000 R
C11 C 0.1949(5) -0.0056(3) 0.5003(3) 0.0330(12) Uani 1.000000 .
H11 H 0.1371(5) -0.0498(3) 0.4877(3) 0.0396(15) Uiso 1.000000 R
C17 C 0.8810(4) 0.4227(3) 0.6469(2) 0.0266(11) Uani 1.000000 .
H17 H 0.9238(4) 0.3741(3) 0.6623(2) 0.0319(13) Uiso 1.000000 R
C23 C 0.4477(5) 0.5551(3) 0.5742(2) 0.0277(11) Uani 1.000000 .
H23 H 0.4846(5) 0.6081(3) 0.5739(2) 0.0332(13) Uiso 1.000000 R
C28 C 0.4474(5) 0.4145(3) 0.8046(2) 0.0297(11) Uani 1.000000 .
H28 H 0.3790(5) 0.4513(3) 0.8141(2) 0.0356(13) Uiso 1.000000 R
C13 C 0.2723(4) 0.0965(3) 0.5791(2) 0.0291(11) Uani 1.000000 .
H13 H 0.2644(4) 0.1213(3) 0.6187(2) 0.0350(13) Uiso 1.000000 R
C29 C 0.5247(5) 0.3727(3) 0.8534(2) 0.0306(11) Uani 1.000000 .
H29 H 0.5085(5) 0.3798(3) 0.8962(2) 0.0367(14) Uiso 1.000000 R
C4 C 0.6607(5) 0.2101(3) 0.4122(2) 0.0266(11) Uani 1.000000 .
H4 H 0.7195(5) 0.2542(3) 0.4237(2) 0.0319(13) Uiso 1.000000 R
C7 C 0.4849(4) 0.0771(3) 0.3769(2) 0.0270(11) Uani 1.000000 .
C22 C 0.5320(4) 0.4885(3) 0.5906(2) 0.0231(10) Uani 1.000000 .
C34 C 0.9572(5) 0.1703(3) 0.7671(2) 0.0339(12) Uani 1.000000 .
H34 H 1.0253(5) 0.1439(3) 0.7943(2) 0.0407(15) Uiso 1.000000 R
C19 C 0.9001(5) 0.5635(3) 0.6172(2) 0.0314(12) Uani 1.000000 .
H19 H 0.9532(5) 0.6104(3) 0.6122(2) 0.0377(14) Uiso 1.000000 R
C9 C 0.3036(5) -0.0169(3) 0.3987(3) 0.0359(13) Uani 1.000000 .
H9 H 0.2465(5) -0.0614(3) 0.3861(3) 0.0431(15) Uiso 1.000000 R
C30 C 0.6266(5) 0.3202(3) 0.8370(2) 0.0293(11) Uani 1.000000 .
H30 H 0.6800(5) 0.2912(3) 0.8691(2) 0.0351(13) Uiso 1.000000 R
C21 C 0.6825(4) 0.4941(3) 0.6084(2) 0.0221(10) Uani 1.000000 .
C25 C 0.2568(5) 0.4639(3) 0.5570(2) 0.0305(11) Uani 1.000000 .
H25 H 0.1638(5) 0.4538(3) 0.5444(2) 0.0366(14) Uiso 1.000000 R
C35 C 0.9542(5) 0.1623(3) 0.7012(2) 0.0294(11) Uani 1.000000 .
H35 H 1.0189(5) 0.1296(3) 0.6833(2) 0.0352(14) Uiso 1.000000 R
C24 C 0.3074(5) 0.5429(3) 0.5584(2) 0.0342(12) Uani 1.000000 .
H24 H 0.2488(5) 0.5876(3) 0.5489(2) 0.0410(15) Uiso 1.000000 R
C26 C 0.3452(4) 0.3996(3) 0.5743(2) 0.0239(10) Uani 1.000000 .
H26 H 0.3098(4) 0.3462(3) 0.5739(2) 0.0287(12) Uiso 1.000000 R
C36 C 0.8538(4) 0.2037(3) 0.6623(2) 0.0231(10) Uani 1.000000 .
H36 H 0.8530(4) 0.1993(3) 0.6178(2) 0.0277(12) Uiso 1.000000 R
C8 C 0.3933(5) 0.0093(3) 0.3593(2) 0.0340(12) Uani 1.000000 .
H8 H 0.3968(5) -0.0167(3) 0.3197(2) 0.0408(15) Uiso 1.000000 R
C12 C 0.1841(5) 0.0321(3) 0.5576(3) 0.0338(12) Uani 1.000000 .
H12 H 0.1167(5) 0.0148(3) 0.5830(3) 0.0405(15) Uiso 1.000000 R
H2 H 0.713(4) 0.290(2) 0.5251(19) 0.006(11) Uiso 1.000000 .
H1 H 0.430(5) 0.211(3) 0.644(2) 0.027(14) Uiso 1.000000 .

loop_
_atom_site_aniso_label
_atom_site_aniso_U_11
_atom_site_aniso_U_22
_atom_site_aniso_U_33
_atom_site_aniso_U_12
_atom_site_aniso_U_13
_atom_site_aniso_U_23
Ru1 0.0200(2) 0.0214(2) 0.0139(2) -0.00328(14) 0.00061(15) -0.00081(14)
Cl1 0.0238(6) 0.0287(6) 0.0236(7) -0.0027(5) -0.0006(5) 0.0027(5)
Cl2 0.0316(6) 0.0342(7) 0.0214(7) 0.0045(5) 0.0022(5) 0.0016(5)
O4 0.0333(18) 0.054(2) 0.022(2) -0.0085(17) -0.0060(15) 0.0006(16)
N2 0.0195(19) 0.026(2) 0.016(2) -0.0061(17) 0.0032(17) 0.0035(16)
O6 0.0344(19) 0.058(2) 0.039(2) 0.0159(18) 0.0134(17) 0.0075(18)
O5 0.047(2) 0.041(2) 0.026(2) 0.0066(17) 0.0034(17) 0.0100(16)
O2 0.0330(18) 0.041(2) 0.025(2) -0.0026(15) 0.0078(15) -0.0001(15)
N5 0.0210(18) 0.025(2) 0.018(2) -0.0026(16) 0.0015(16) -0.0033(15)
N3 0.0245(19) 0.025(2) 0.011(2) -0.0012(16) -0.0001(15) -0.0014(15)
O8 0.049(2) 0.057(2) 0.017(2) 0.0192(18) 0.0076(17) -0.0015(16)
O3 0.0291(18) 0.038(2) 0.049(3) 0.0103(15) -0.0022(17) 0.0077(17)
O1 0.0380(19) 0.0313(19) 0.044(2) -0.0139(15) -0.0015(17) -0.0020(16)
N1 0.0202(19) 0.022(2) 0.017(2) 0.0000(16) 0.0039(17) 0.0024(16)
N6 0.0217(18) 0.021(2) 0.016(2) -0.0051(15) -0.0008(16) -0.0002(15)
N4 0.0253(19) 0.025(2) 0.012(2) -0.0018(16) -0.0004(16) -0.0010(15)
O7 0.053(2) 0.038(2) 0.050(3) -0.0080(18) -0.010(2) 0.0008(18)
C2 0.023(2) 0.021(2) 0.015(2) 0.0008(19) -0.0018(19) 0.0025(18)
C15 0.022(2) 0.022(2) 0.024(3) 0.0003(19) -0.007(2) 0.0002(19)
C3 0.021(2) 0.018(2) 0.016(2) 0.0014(17) -0.0001(19) -0.0002(17)
C32 0.026(2) 0.023(2) 0.018(3) -0.0062(19) -0.002(2) 0.0006(18)
C10 0.025(2) 0.023(2) 0.032(3) 0.000(2) -0.008(2) -0.001(2)
C27 0.020(2) 0.035(3) 0.021(3) 0.002(2) 0.003(2) 0.002(2)
C31 0.027(2) 0.018(2) 0.023(3) -0.0027(18) 0.003(2) -0.0003(18)
C18 0.024(2) 0.037(3) 0.024(3) -0.009(2) 0.000(2) -0.004(2)
C16 0.023(2) 0.022(2) 0.019(3) 0.0037(18) -0.0032(19) -0.0055(18)
C5 0.032(3) 0.035(3) 0.019(3) 0.006(2) 0.003(2) -0.003(2)
C14 0.019(2) 0.022(2) 0.020(3) -0.0026(18) -0.0102(19) 0.0023(19)
C6 0.037(3) 0.035(3) 0.016(3) 0.005(2) -0.001(2) -0.009(2)
C33 0.035(3) 0.037(3) 0.022(3) -0.001(2) 0.000(2) 0.002(2)
C1 0.020(2) 0.022(2) 0.017(3) 0.0003(18) -0.0037(19) 0.0038(18)
C20 0.036(3) 0.026(3) 0.021(3) -0.006(2) -0.001(2) -0.0018(19)
C11 0.032(3) 0.028(3) 0.036(3) -0.009(2) -0.015(2) 0.002(2)
C17 0.024(2) 0.032(3) 0.023(3) -0.005(2) -0.000(2) -0.003(2)
C23 0.040(3) 0.022(3) 0.021(3) 0.001(2) 0.001(2) 0.0013(19)
C28 0.032(3) 0.036(3) 0.022(3) 0.001(2) 0.008(2) -0.007(2)
C13 0.028(2) 0.034(3) 0.023(3) -0.005(2) -0.008(2) 0.006(2)
C29 0.038(3) 0.041(3) 0.014(3) -0.006(2) 0.007(2) -0.004(2)
C4 0.029(2) 0.028(3) 0.022(3) 0.003(2) -0.003(2) -0.001(2)
C7 0.024(2) 0.030(3) 0.026(3) 0.006(2) -0.002(2) -0.007(2)
C22 0.031(2) 0.029(3) 0.009(2) -0.000(2) 0.0022(19) -0.0044(18)
C34 0.030(3) 0.040(3) 0.030(3) 0.008(2) -0.005(2) 0.011(2)
C19 0.035(3) 0.041(3) 0.018(3) -0.020(2) 0.002(2) -0.003(2)
C9 0.036(3) 0.026(3) 0.044(4) -0.003(2) -0.006(3) -0.013(2)
C30 0.041(3) 0.032(3) 0.014(3) 0.000(2) 0.002(2) -0.0000(19)
C21 0.026(2) 0.029(3) 0.011(2) -0.004(2) 0.0050(19) -0.0023(18)
C25 0.022(2) 0.044(3) 0.024(3) 0.004(2) 0.000(2) -0.004(2)
C35 0.028(3) 0.029(3) 0.030(3) 0.006(2) -0.001(2) -0.003(2)
C24 0.033(3) 0.041(3) 0.026(3) 0.013(2) -0.006(2) 0.004(2)
C26 0.020(2) 0.034(3) 0.018(3) -0.002(2) 0.0001(19) -0.0010(19)
C36 0.024(2) 0.025(2) 0.020(3) -0.0014(19) 0.000(2) -0.0034(19)
C8 0.034(3) 0.039(3) 0.029(3) 0.001(2) -0.002(2) -0.015(2)
C12 0.026(3) 0.037(3) 0.036(3) -0.008(2) -0.006(2) 0.016(2)

loop_
_atom_type_symbol
_atom_type_scat_dispersion_real
_atom_type_scat_dispersion_imag
_atom_type_scat_Cromer_Mann_a1
_atom_type_scat_Cromer_Mann_a2
_atom_type_scat_Cromer_Mann_a3
_atom_type_scat_Cromer_Mann_a4
_atom_type_scat_Cromer_Mann_b1
_atom_type_scat_Cromer_Mann_b2
_atom_type_scat_Cromer_Mann_b3
_atom_type_scat_Cromer_Mann_b4
_atom_type_scat_Cromer_Mann_c
_atom_type_scat_source
_atom_type_scat_dispersion_source
Ru -1.23940 0.83517 19.26740 12.91820 4.86337 1.56756 0.80852 8.43467 24.79970 94.29280 5.37873983383 'International Tables Volume C Table 6.1.1.4 (pp. 500-502)' 'Henke, Gullikson and Davis, At. Data and Nucl. Data Tables, 1993, 54, 2'
C 0.00347 0.00161 2.31000 1.02000 1.58860 0.86500 20.84390 10.20750 0.56870 51.65120 0.215599998832 'International Tables Volume C Table 6.1.1.4 (pp. 500-502)' 'Henke, Gullikson and Davis, At. Data and Nucl. Data Tables, 1993, 54, 2'
Cl 0.14873 0.16029 11.46040 7.19640 6.25560 1.64550 0.01040 1.16620 18.51940 47.77840 -9.55739974976 'International Tables Volume C Table 6.1.1.4 (pp. 500-502)' 'Henke, Gullikson and Davis, At. Data and Nucl. Data Tables, 1993, 54, 2'
H 0.00000 0.00000 0.49300 0.32291 0.14019 0.04081 10.51090 26.12570 3.14236 57.79970 0.0030380000826 'International Tables Volume C Table 6.1.1.4 (pp. 500-502)' 'Henke, Gullikson and Davis, At. Data and Nucl. Data Tables, 1993, 54, 2'
O 0.01158 0.00611 3.04850 2.28680 1.54630 0.86700 13.27710 5.70110 0.32390 32.90890 0.250800013542 'International Tables Volume C Table 6.1.1.4 (pp. 500-502)' 'Henke, Gullikson and Davis, At. Data and Nucl. Data Tables, 1993, 54, 2'
N 0.00653 0.00323 12.21260 3.13220 2.01250 1.16630 0.00570 9.89330 28.99750 0.58260 -11.5290002823 'International Tables Volume C Table 6.1.1.4 (pp. 500-502)' 'Henke, Gullikson and Davis, At. Data and Nucl. Data Tables, 1993, 54, 2'

loop_
_geom_angle_atom_site_label_1
_geom_angle_atom_site_label_2
_geom_angle_atom_site_label_3
_geom_angle
_geom_angle_site_symmetry_1
_geom_angle_site_symmetry_3
_geom_angle_publ_flag
N5 Ru1 N2 171.96(14) . . ?
N3 Ru1 N2 96.40(14) . . ?
N3 Ru1 N5 90.87(14) . . ?
N1 Ru1 N2 76.30(15) . . ?
N1 Ru1 N5 96.86(15) . . ?
N1 Ru1 N3 170.16(14) . . ?
N6 Ru1 N2 97.59(14) . . ?
N6 Ru1 N5 78.46(14) . . ?
N6 Ru1 N3 93.70(13) . . ?
N6 Ru1 N1 93.81(13) . . ?
N4 Ru1 N2 92.33(14) . . ?
N4 Ru1 N5 92.49(14) . . ?
N4 Ru1 N3 78.41(13) . . ?
N4 Ru1 N1 95.11(14) . . ?
N4 Ru1 N6 167.99(13) . . ?
O2 Cl1 O4 109.58(19) . . ?
O3 Cl1 O4 109.1(2) . . ?
O3 Cl1 O2 109.8(2) . . ?
O1 Cl1 O4 110.0(2) . . ?
O1 Cl1 O2 110.2(2) . . ?
O1 Cl1 O3 108.2(2) . . ?
O5 Cl2 O6 108.1(2) . . ?
O8 Cl2 O6 110.7(2) . . ?
O8 Cl2 O5 109.5(2) . . ?
O7 Cl2 O6 110.2(2) . . ?
O7 Cl2 O5 109.4(2) . . ?
O7 Cl2 O8 108.9(2) . . ?
C2 N2 Ru1 118.5(3) . . ?
H2 N2 Ru1 125(3) . . ?
H2 N2 C2 116(3) . . ?
C27 N5 Ru1 126.8(3) . . ?
C31 N5 Ru1 115.3(3) . . ?
C31 N5 C27 117.9(4) . . ?
C17 N3 Ru1 126.4(3) . . ?
C21 N3 Ru1 115.5(3) . . ?
C21 N3 C17 118.0(4) . . ?
C1 N1 Ru1 119.0(3) . . ?
H1 N1 Ru1 125(3) . . ?
H1 N1 C1 116(3) . . ?
C32 N6 Ru1 115.9(3) . . ?
C36 N6 Ru1 124.8(3) . . ?
C36 N6 C32 119.1(4) . . ?
C22 N4 Ru1 116.6(3) . . ?
C26 N4 Ru1 125.0(3) . . ?
C26 N4 C22 117.9(4) . . ?
C3 C2 N2 126.5(4) . . ?
C1 C2 N2 112.8(4) . . ?
C1 C2 C3 120.8(4) . . ?
C16 C15 C10 118.6(4) . . ?
C14 C15 C10 119.7(4) . . ?
C14 C15 C16 121.7(4) . . ?
C16 C3 C2 118.1(4) . . ?
C4 C3 C2 122.4(4) . . ?
C4 C3 C16 119.5(4) . . ?
C31 C32 N6 115.4(4) . . ?
C33 C32 N6 120.5(4) . . ?
C33 C32 C31 124.0(4) . . ?
C11 C10 C15 118.9(4) . . ?
C9 C10 C15 119.5(4) . . ?
C9 C10 C11 121.6(4) . . ?
H27 C27 N5 118.4(3) . . ?
C28 C27 N5 123.1(4) . . ?
C28 C27 H27 118.4(3) . . ?
C32 C31 N5 114.8(4) . . ?
C30 C31 N5 120.9(4) . . ?
C30 C31 C32 124.3(4) . . ?
C17 C18 H18 120.1(3) . . ?
C19 C18 H18 120.1(3) . . ?
C19 C18 C17 119.8(4) . . ?
C3 C16 C15 120.9(4) . . ?
C7 C16 C15 119.7(4) . . ?
C7 C16 C3 119.4(4) . . ?
C6 C5 H5 120.1(3) . . ?
C4 C5 H5 120.1(3) . . ?
C4 C5 C6 119.7(5) . . ?
C1 C14 C15 118.8(4) . . ?
C13 C14 C15 119.8(4) . . ?
C13 C14 C1 121.4(4) . . ?
H6 C6 C5 119.2(3) . . ?
C7 C6 C5 121.6(4) . . ?
C7 C6 H6 119.2(3) . . ?
H33 C33 C32 120.2(3) . . ?
C34 C33 C32 119.7(5) . . ?
C34 C33 H33 120.2(3) . . ?
C2 C1 N1 113.2(4) . . ?
C14 C1 N1 127.1(4) . . ?
C14 C1 C2 119.7(4) . . ?
C19 C20 H20 120.4(3) . . ?
C21 C20 H20 120.4(3) . . ?
C21 C20 C19 119.1(4) . . ?
H11 C11 C10 119.6(3) . . ?
C12 C11 C10 120.8(4) . . ?
C12 C11 H11 119.6(3) . . ?
C18 C17 N3 122.3(4) . . ?
H17 C17 N3 118.8(3) . . ?
H17 C17 C18 118.8(3) . . ?
C22 C23 H23 120.1(3) . . ?
C24 C23 H23 120.1(3) . . ?
C24 C23 C22 119.7(4) . . ?
H28 C28 C27 120.3(3) . . ?
C29 C28 C27 119.4(4) . . ?
C29 C28 H28 120.3(3) . . ?
H13 C13 C14 120.2(3) . . ?
C12 C13 C14 119.6(5) . . ?
C12 C13 H13 120.2(3) . . ?
H29 C29 C28 120.9(3) . . ?
C30 C29 C28 118.2(5) . . ?
C30 C29 H29 120.9(3) . . ?
C5 C4 C3 120.9(4) . . ?
H4 C4 C3 119.6(3) . . ?
H4 C4 C5 119.6(3) . . ?
C6 C7 C16 119.0(4) . . ?
C8 C7 C16 119.1(4) . . ?
C8 C7 C6 122.0(4) . . ?
C23 C22 N4 121.5(4) . . ?
C21 C22 N4 114.0(4) . . ?
C21 C22 C23 124.4(4) . . ?
H34 C34 C33 120.3(3) . . ?
C35 C34 C33 119.4(4) . . ?
C35 C34 H34 120.3(3) . . ?
C20 C19 C18 118.9(4) . . ?
H19 C19 C18 120.5(3) . . ?
H19 C19 C20 120.5(3) . . ?
H9 C9 C10 119.0(3) . . ?
C8 C9 C10 122.0(4) . . ?
C8 C9 H9 119.0(3) . . ?
C29 C30 C31 120.5(4) . . ?
H30 C30 C31 119.8(3) . . ?
H30 C30 C29 119.8(3) . . ?
C20 C21 N3 121.8(4) . . ?
C22 C21 N3 114.7(4) . . ?
C22 C21 C20 123.4(4) . . ?
C24 C25 H25 120.5(3) . . ?
C26 C25 H25 120.5(3) . . ?
C26 C25 C24 119.1(4) . . ?
H35 C35 C34 120.6(3) . . ?
C36 C35 C34 118.8(4) . . ?
C36 C35 H35 120.6(3) . . ?
C25 C24 C23 118.8(4) . . ?
H24 C24 C23 120.6(3) . . ?
H24 C24 C25 120.6(3) . . ?
C25 C26 N4 122.8(4) . . ?
H26 C26 N4 118.6(2) . . ?
H26 C26 C25 118.6(3) . . ?
C35 C36 N6 122.5(4) . . ?
H36 C36 N6 118.8(2) . . ?
H36 C36 C35 118.8(3) . . ?
C9 C8 C7 121.1(5) . . ?
H8 C8 C7 119.4(3) . . ?
H8 C8 C9 119.4(3) . . ?
C13 C12 C11 121.2(5) . . ?
H12 C12 C11 119.4(3) . . ?
H12 C12 C13 119.4(3) . . ?

loop_
_geom_bond_atom_site_label_1
_geom_bond_atom_site_label_2
_geom_bond_distance
_geom_bond_site_symmetry_2
_geom_bond_publ_flag
Ru1 N2 2.012(4) . ?
Ru1 N5 2.081(4) . ?
Ru1 N3 2.071(3) . ?
Ru1 N1 2.001(4) . ?
Ru1 N6 2.057(3) . ?
Ru1 N4 2.050(3) . ?
Cl1 O4 1.437(3) . ?
Cl1 O2 1.437(3) . ?
Cl1 O3 1.443(3) . ?
Cl1 O1 1.433(3) . ?
Cl2 O6 1.439(3) . ?
Cl2 O5 1.447(3) . ?
Cl2 O8 1.430(3) . ?
Cl2 O7 1.430(3) . ?
N2 C2 1.313(5) . ?
N2 H2 0.81(4) . ?
N5 C27 1.342(5) . ?
N5 C31 1.364(6) . ?
N3 C17 1.349(5) . ?
N3 C21 1.362(5) . ?
N1 C1 1.303(6) . ?
N1 H1 0.83(5) . ?
N6 C32 1.359(5) . ?
N6 C36 1.347(5) . ?
N4 C22 1.356(5) . ?
N4 C26 1.349(5) . ?
C2 C3 1.454(6) . ?
C2 C1 1.458(6) . ?
C15 C10 1.410(6) . ?
C15 C16 1.455(6) . ?
C15 C14 1.403(6) . ?
C3 C16 1.424(6) . ?
C3 C4 1.390(6) . ?
C32 C31 1.460(6) . ?
C32 C33 1.389(6) . ?
C10 C11 1.403(7) . ?
C10 C9 1.429(7) . ?
C27 H27 0.9300 . ?
C27 C28 1.371(6) . ?
C31 C30 1.383(6) . ?
C18 H18 0.9300 . ?
C18 C17 1.375(6) . ?
C18 C19 1.368(7) . ?
C16 C7 1.409(6) . ?
C5 H5 0.9300 . ?
C5 C6 1.373(6) . ?
C5 C4 1.394(6) . ?
C14 C1 1.460(6) . ?
C14 C13 1.394(6) . ?
C6 H6 0.9300 . ?
C6 C7 1.404(6) . ?
C33 H33 0.9300 . ?
C33 C34 1.384(7) . ?
C20 H20 0.9300 . ?
C20 C19 1.386(6) . ?
C20 C21 1.384(6) . ?
C11 H11 0.9300 . ?
C11 C12 1.355(7) . ?
C17 H17 0.9300 . ?
C23 H23 0.9300 . ?
C23 C22 1.376(6) . ?
C23 C24 1.386(6) . ?
C28 H28 0.9300 . ?
C28 C29 1.379(6) . ?
C13 H13 0.9300 . ?
C13 C12 1.393(6) . ?
C29 H29 0.9300 . ?
C29 C30 1.376(6) . ?
C4 H4 0.9300 . ?
C7 C8 1.438(6) . ?
C22 C21 1.478(6) . ?
C34 H34 0.9300 . ?
C34 C35 1.375(7) . ?
C19 H19 0.9300 . ?
C9 H9 0.9300 . ?
C9 C8 1.329(7) . ?
C30 H30 0.9300 . ?
C25 H25 0.9300 . ?
C25 C24 1.370(7) . ?
C25 C26 1.374(6) . ?
C35 H35 0.9300 . ?
C35 C36 1.378(6) . ?
C24 H24 0.9300 . ?
C26 H26 0.9300 . ?
C36 H36 0.9300 . ?
C8 H8 0.9300 . ?
C12 H12 0.9300 . ?
